data_2203935
loop_
_publ_author_name
'Kakeya, Masaki'
'Fujihara, Takashi'
'Nagasawa, Akira'

_publ_section_title
;
 Di-\m-chloro-bis[diacetonitriledichloroniobium(III)] acetonitrile
 disolvate
;
_journal_issue 7
_journal_name_full 'Acta Crystallographica Section E'
_journal_page_first m893
_journal_page_last m894
_journal_paper_doi 10.1107/S1600536804012760
_journal_volume 60
_journal_year 2004
_chemical_formula_iupac '[Nb2 Cl6 (C2 H3 N)4], 2C2 H3 N'
_chemical_formula_moiety 'C8 H12 Cl6 N4 Nb2, 2C2 H3 N'
_chemical_formula_sum 'C12 H18 Cl6 N6 Nb2'
_chemical_formula_weight 644.84
_chemical_name_systematic
;
Di-\m-chloro-bis[dichlorobis(acetonitrile)niobium] acetonitorile disolvate
;
_space_group_IT_number 2
_symmetry_cell_setting triclinic
_symmetry_space_group_name_Hall '-P 1'
_symmetry_space_group_name_H-M 'P -1'
_atom_sites_solution_hydrogens geom
_atom_sites_solution_primary direct
_atom_sites_solution_secondary difmap
_cell_angle_alpha 105.851(4)
_cell_angle_beta 108.501(4)
_cell_angle_gamma 94.671(4)
_cell_formula_units_Z 1
_cell_length_a 8.331(2)
_cell_length_b 8.997(2)
_cell_length_c 9.341(2)
_cell_measurement_reflns_used 1556
_cell_measurement_temperature 297(2)
_cell_measurement_theta_max 27.70
_cell_measurement_theta_min 2.39
_cell_volume 627.8(2)
_computing_cell_refinement 'SAINT-W2K/NT (Bruker, 2003)'
_computing_data_collection 'SMART-W2K/NT (Bruker, 2003)'
_computing_data_reduction SAINT-W2K/NT
_computing_molecular_graphics 'Ortep-3 for Windows (Farrugia, 1997)'
_computing_publication_material SHELXTL-NT
_computing_structure_refinement SHELXTL-NT
_computing_structure_solution 'SHELXTL-NT (Bruker, 2003)'
_diffrn_ambient_temperature 297(2)
_diffrn_detector_area_resol_mean 8.366
_diffrn_measured_fraction_theta_full 0.987
_diffrn_measured_fraction_theta_max 0.987
_diffrn_measurement_device_type 'Bruker SMART APEX CCD area-detector'
_diffrn_measurement_method '\f and \w'
_diffrn_radiation_monochromator graphite
_diffrn_radiation_source 'fine-focus sealed tube'
_diffrn_radiation_type MoK\a
_diffrn_radiation_wavelength 0.71073
_diffrn_reflns_av_R_equivalents 0.0238
_diffrn_reflns_av_sigmaI/netI 0.0497
_diffrn_reflns_limit_h_max 9
_diffrn_reflns_limit_h_min -11
_diffrn_reflns_limit_k_max 11
_diffrn_reflns_limit_k_min -11
_diffrn_reflns_limit_l_max 12
_diffrn_reflns_limit_l_min -11
_diffrn_reflns_number 4583
_diffrn_reflns_theta_full 28.30
_diffrn_reflns_theta_max 28.30
_diffrn_reflns_theta_min 2.39
_diffrn_standards_decay_% 0
_diffrn_standards_interval_time 300
_diffrn_standards_number 50
_exptl_absorpt_coefficient_mu 1.560
_exptl_absorpt_correction_T_max 0.6905
_exptl_absorpt_correction_T_min 0.5403
_exptl_absorpt_correction_type multi-scan
_exptl_absorpt_process_details '(SADABS; Sheldrick, 1996)'
_exptl_crystal_colour black
_exptl_crystal_density_diffrn 1.706
_exptl_crystal_density_meas ?
_exptl_crystal_density_method .
_exptl_crystal_description cubic
_exptl_crystal_F_000 316
_exptl_crystal_size_max 0.45
_exptl_crystal_size_mid 0.32
_exptl_crystal_size_min 0.24
_refine_diff_density_max 1.343
_refine_diff_density_min -0.973
_refine_ls_extinction_method none
_refine_ls_goodness_of_fit_ref 1.059
_refine_ls_hydrogen_treatment constr
_refine_ls_matrix_type full
_refine_ls_number_parameters 121
_refine_ls_number_reflns 3077
_refine_ls_number_restraints 0
_refine_ls_restrained_S_all 1.059
_refine_ls_R_factor_all 0.0700
_refine_ls_R_factor_gt 0.0532
_refine_ls_shift/su_max 0.000
_refine_ls_shift/su_mean 0.000
_refine_ls_structure_factor_coef Fsqd
_refine_ls_weighting_details 'calc w=1/[\s^2^(Fo^2^)+(0.0782P)^2^+0.0314P] where P=(Fo^2^+2Fc^2^)/3'
_refine_ls_weighting_scheme calc
_refine_ls_wR_factor_gt 0.1272
_refine_ls_wR_factor_ref 0.1357
_reflns_number_gt 2457
_reflns_number_total 3077
_reflns_threshold_expression I>2\s(I)
_cod_data_source_file ob6374.cif
_cod_data_source_block I
_cod_depositor_comments
;
The following automatic conversions were performed:
'_symmetry_cell_setting' value 'Triclinic' changed to 'triclinic'
according to '/home/saulius/struct/CIF-dictionaries/cif_core.dic'
dictionary named 'cif_core.dic' version 2.4.1 from 2010-06-29.

Automatic conversion script
Id: cif_fix_enum 1527 2010-12-29 10:47:43Z saulius 

The following automatic conversions were performed:

'_symmetry_cell_setting' value 'Triclinic' changed to 'triclinic'
according to /home/saulius/struct/CIF-dictionaries/cif_core.dic
dictionary named 'cif_core.dic' version 2.4.1 from 2010-06-29.

Automatic conversion script
Id: cif_fix_values 1715 2011-07-08 13:25:40Z adriana 
;
_cod_database_code 2203935
_cod_database_fobs_code 2203935

loop_
_symmetry_equiv_pos_as_xyz
'x, y, z'
'-x, -y, -z'

loop_
_atom_site_label
_atom_site_fract_x
_atom_site_fract_y
_atom_site_fract_z
_atom_site_U_iso_or_equiv
_atom_site_adp_type
_atom_site_calc_flag
_atom_site_refinement_flags
_atom_site_occupancy
_atom_site_type_symbol
Nb1 0.13826(5) 0.63102(5) 0.05878(5) 0.03170(16) Uani d . 1 Nb
Cl1 0.08725(16) 0.40041(15) -0.15203(15) 0.0422(3) Uani d . 1 Cl
Cl2 0.02302(17) 0.78474(16) -0.10604(17) 0.0471(3) Uani d . 1 Cl
Cl3 0.34885(18) 0.55578(17) 0.25367(16) 0.0515(3) Uani d . 1 Cl
N1 0.2219(6) 0.8738(5) 0.2508(5) 0.0477(11) Uani d . 1 N
N2 0.3837(6) 0.7181(5) 0.0183(6) 0.0486(11) Uani d . 1 N
C3 0.5035(7) 0.7761(6) 0.0090(7) 0.0421(11) Uani d . 1 C
C1 0.2497(8) 0.9925(7) 0.3407(7) 0.0553(15) Uani d . 1 C
C4 0.6558(8) 0.8499(8) -0.0051(9) 0.0605(16) Uani d . 1 C
H4A 0.7055 0.7709 -0.0599 0.091 Uiso calc R 1 H
H4B 0.7378 0.9058 0.0990 0.091 Uiso calc R 1 H
H4C 0.6253 0.9220 -0.0640 0.091 Uiso calc R 1 H
C2 0.2805(12) 1.1489(8) 0.4560(9) 0.087(3) Uani d . 1 C
H2A 0.2645 1.2257 0.4013 0.130 Uiso calc R 1 H
H2B 0.3963 1.1726 0.5309 0.130 Uiso calc R 1 H
H2C 0.2011 1.1509 0.5115 0.130 Uiso calc R 1 H
C5 0.2818(14) 0.7621(13) 0.6234(9) 0.090(3) Uani d . 1 C
C6 0.2262(12) 0.5981(12) 0.5846(11) 0.098(3) Uani d . 1 C
H6A 0.1624 0.5541 0.4725 0.147 Uiso calc R 1 H
H6B 0.1539 0.5802 0.6427 0.147 Uiso calc R 1 H
H6C 0.3246 0.5489 0.6124 0.147 Uiso calc R 1 H
N3 0.3292(18) 0.8888(12) 0.6568(12) 0.147(4) Uani d . 1 N

loop_
_atom_site_aniso_label
_atom_site_aniso_U_11
_atom_site_aniso_U_22
_atom_site_aniso_U_33
_atom_site_aniso_U_12
_atom_site_aniso_U_13
_atom_site_aniso_U_23
Nb1 0.0283(2) 0.0289(2) 0.0384(3) -0.00031(15) 0.01678(18) 0.00710(16)
Cl1 0.0443(7) 0.0389(6) 0.0466(7) 0.0021(5) 0.0274(6) 0.0068(5)
Cl2 0.0441(7) 0.0469(7) 0.0641(8) 0.0106(6) 0.0277(6) 0.0282(6)
Cl3 0.0416(7) 0.0540(8) 0.0503(8) 0.0056(6) 0.0082(6) 0.0138(6)
N1 0.046(3) 0.036(2) 0.051(3) -0.0019(19) 0.015(2) 0.002(2)
N2 0.044(3) 0.040(2) 0.068(3) 0.005(2) 0.030(2) 0.016(2)
C3 0.037(3) 0.035(3) 0.063(3) 0.010(2) 0.027(2) 0.018(2)
C1 0.054(4) 0.042(3) 0.059(4) 0.001(3) 0.013(3) 0.010(3)
C4 0.044(3) 0.053(3) 0.098(5) 0.006(3) 0.039(3) 0.031(3)
C2 0.112(7) 0.048(4) 0.067(4) 0.013(4) 0.011(4) -0.007(3)
C5 0.122(8) 0.104(7) 0.057(5) 0.012(6) 0.048(5) 0.030(5)
C6 0.096(6) 0.121(8) 0.085(6) -0.004(6) 0.041(5) 0.041(6)
N3 0.243(14) 0.096(7) 0.115(7) 0.019(8) 0.079(8) 0.040(6)

loop_
_atom_type_symbol
_atom_type_description
_atom_type_scat_dispersion_real
_atom_type_scat_dispersion_imag
_atom_type_scat_source
C C 0.0033 0.0016 'International Tables Vol C Tables 4.2.6.8 and 6.1.1.4'
H H 0.0000 0.0000 'International Tables Vol C Tables 4.2.6.8 and 6.1.1.4'
N N 0.0061 0.0033 'International Tables Vol C Tables 4.2.6.8 and 6.1.1.4'
Cl Cl 0.1484 0.1585 'International Tables Vol C Tables 4.2.6.8 and 6.1.1.4'
Nb Nb -2.0727 0.6215 'International Tables Vol C Tables 4.2.6.8 and 6.1.1.4'

loop_
_geom_angle_atom_site_label_1
_geom_angle_atom_site_label_2
_geom_angle_atom_site_label_3
_geom_angle_site_symmetry_1
_geom_angle_site_symmetry_3
_geom_angle
_geom_angle_publ_flag
N1 Nb1 N2 . . 81.22(17) yes
N1 Nb1 Cl1 . 2_565 84.86(12) yes
N2 Nb1 Cl1 . 2_565 166.01(12) yes
N1 Nb1 Cl1 . . 170.38(12) yes
N2 Nb1 Cl1 . . 89.39(12) yes
Cl1 Nb1 Cl1 2_565 . 104.57(4) yes
N1 Nb1 Cl2 . . 81.48(13) no
N2 Nb1 Cl2 . . 80.67(12) no
Cl1 Nb1 Cl2 2_565 . 98.70(5) yes
Cl1 Nb1 Cl2 . . 94.97(5) no
N1 Nb1 Cl3 . . 83.93(13) no
N2 Nb1 Cl3 . . 80.18(13) no
Cl1 Nb1 Cl3 2_565 . 97.01(5) no
Cl1 Nb1 Cl3 . . 96.63(5) no
Cl2 Nb1 Cl3 . . 157.44(5) yes
N1 Nb1 Nb1 . 2_565 137.11(12) no
N2 Nb1 Nb1 . 2_565 141.66(12) no
Cl1 Nb1 Nb1 2_565 2_565 52.29(3) no
Cl1 Nb1 Nb1 . 2_565 52.28(3) no
Cl2 Nb1 Nb1 . 2_565 101.21(4) no
Cl3 Nb1 Nb1 . 2_565 101.20(4) no
Nb1 Cl1 Nb1 2_565 . 75.43(4) yes
C1 N1 Nb1 . . 174.7(5) no
C3 N2 Nb1 . . 172.5(4) no
N2 C3 C4 . . 179.2(7) no
N1 C1 C2 . . 178.2(7) no
C3 C4 H4A . . 109.5 no
C3 C4 H4B . . 109.5 no
H4A C4 H4B . . 109.5 no
C3 C4 H4C . . 109.5 no
H4A C4 H4C . . 109.5 no
H4B C4 H4C . . 109.5 no
C1 C2 H2A . . 109.5 no
C1 C2 H2B . . 109.5 no
H2A C2 H2B . . 109.5 no
C1 C2 H2C . . 109.5 no
H2A C2 H2C . . 109.5 no
H2B C2 H2C . . 109.5 no
N3 C5 C6 . . 177.9(13) no
C5 C6 H6A . . 109.5 no
C5 C6 H6B . . 109.5 no
H6A C6 H6B . . 109.5 no
C5 C6 H6C . . 109.5 no
H6A C6 H6C . . 109.5 no
H6B C6 H6C . . 109.5 no

loop_
_geom_bond_atom_site_label_1
_geom_bond_atom_site_label_2
_geom_bond_site_symmetry_2
_geom_bond_distance
_geom_bond_publ_flag
Nb1 N1 . 2.301(4) yes
Nb1 N2 . 2.309(4) yes
Nb1 Cl1 2_565 2.3356(13) yes
Nb1 Cl1 . 2.3358(13) yes
Nb1 Cl2 . 2.3761(14) yes
Nb1 Cl3 . 2.3853(15) yes
Nb1 Nb1 2_565 2.8577(9) yes
N1 C1 . 1.116(7) no
N2 C3 . 1.127(7) no
C3 C4 . 1.444(7) no
C1 C2 . 1.464(9) no
C4 H4A . 0.9600 no
C4 H4B . 0.9600 no
C4 H4C . 0.9600 no
C2 H2A . 0.9600 no
C2 H2B . 0.9600 no
C2 H2C . 0.9600 no
C5 N3 . 1.098(12) no
C5 C6 . 1.419(13) no
C6 H6A . 0.9600 no
C6 H6B . 0.9600 no
C6 H6C . 0.9600 no

loop_
_geom_torsion_atom_site_label_1
_geom_torsion_atom_site_label_2
_geom_torsion_atom_site_label_3
_geom_torsion_atom_site_label_4
_geom_torsion_site_symmetry_1
_geom_torsion_site_symmetry_4
_geom_torsion
_geom_torsion_publ_flag
Cl1 Nb1 Cl1 Nb1 2_565 2_565 0.0 no
Cl2 Nb1 Cl1 Nb1 . 2_565 -100.34(5) no
Cl3 Nb1 Cl1 Nb1 . 2_565 99.05(5) no
